data_4334435
loop_
_publ_author_name
'B. Nisar Ahamed'
'Ranjan Dutta'
'Pradyut Ghosh'

_publ_section_title
;
 Role of Wingtip Substituents on Benzene-Platform-Based Tetrapodal Ligands
 toward the Formation of a Self-Assembled Silver Carbene Cage
;
_journal_name_full 'Inorganic Chemistry'
_journal_page_first 4269
_journal_page_last 4276
_journal_paper_doi 10.1021/ic302184h
_journal_volume 52
_journal_year 2013
_chemical_formula_sum 'C54 H46 Ag2 F12 N8 O P2'
_chemical_formula_weight 1328.67
_chemical_name_systematic
; 
 ? 
;
_space_group_IT_number 14
_symmetry_cell_setting monoclinic
_symmetry_space_group_name_Hall '-P 2yn'
_symmetry_space_group_name_H-M 'P 1 21/n 1'
_atom_sites_solution_hydrogens geom
_atom_sites_solution_primary direct
_atom_sites_solution_secondary difmap
_audit_creation_method SHELXL-97
_cell_angle_alpha 90.00
_cell_angle_beta 97.334(9)
_cell_angle_gamma 90.00
_cell_formula_units_Z 4
_cell_length_a 11.722(4)
_cell_length_b 22.308(7)
_cell_length_c 21.567(7)
_cell_measurement_reflns_used 2896
_cell_measurement_temperature 293(2)
_cell_measurement_theta_max 16.71
_cell_measurement_theta_min 2.29
_cell_volume 5594(3)
_computing_cell_refinement 'Bruker SMART'
_computing_data_collection 'Bruker SMART'
_computing_data_reduction 'Bruker SAINT'
_computing_molecular_graphics PLATON
_computing_publication_material 'MERCURY 2.2'
_computing_structure_refinement 'SHELXL-97 (Sheldrick, 1997)'
_computing_structure_solution 'SHELXS-97 (Sheldrick, 1990)'
_diffrn_ambient_temperature 293(2)
_diffrn_measured_fraction_theta_full 0.995
_diffrn_measured_fraction_theta_max 0.995
_diffrn_radiation_monochromator graphite
_diffrn_radiation_source 'fine-focus sealed tube'
_diffrn_radiation_type MoK\a
_diffrn_radiation_wavelength 0.71073
_diffrn_reflns_av_R_equivalents 0.0934
_diffrn_reflns_av_sigmaI/netI 0.0482
_diffrn_reflns_limit_h_max 10
_diffrn_reflns_limit_h_min -10
_diffrn_reflns_limit_k_max 20
_diffrn_reflns_limit_k_min -20
_diffrn_reflns_limit_l_max 19
_diffrn_reflns_limit_l_min -19
_diffrn_reflns_number 35635
_diffrn_reflns_theta_full 19.09
_diffrn_reflns_theta_max 19.09
_diffrn_reflns_theta_min 1.32
_exptl_absorpt_coefficient_mu 0.844
_exptl_absorpt_correction_T_max 0.9928
_exptl_absorpt_correction_T_min 0.8995
_exptl_absorpt_correction_type multi-scan
_exptl_absorpt_process_details SADABS
_exptl_crystal_colour COLORLESS
_exptl_crystal_density_diffrn 1.578
_exptl_crystal_description BLOCK
_exptl_crystal_F_000 2664
_exptl_crystal_size_max 0.1
_exptl_crystal_size_mid 0.05
_exptl_crystal_size_min 0.01
_refine_diff_density_max 0.817
_refine_diff_density_min -0.306
_refine_diff_density_rms 0.079
_refine_ls_extinction_method none
_refine_ls_goodness_of_fit_ref 1.052
_refine_ls_hydrogen_treatment contsr
_refine_ls_matrix_type full
_refine_ls_number_parameters 712
_refine_ls_number_reflns 4550
_refine_ls_number_restraints 4
_refine_ls_restrained_S_all 1.053
_refine_ls_R_factor_all 0.0753
_refine_ls_R_factor_gt 0.0485
_refine_ls_shift/su_max 0.000
_refine_ls_shift/su_mean 0.000
_refine_ls_structure_factor_coef Fsqd
_refine_ls_weighting_details 'calc w=1/[\s^2^(Fo^2^)+(0.0412P)^2^+30.3301P] where P=(Fo^2^+2Fc^2^)/3'
_refine_ls_weighting_scheme calc
_refine_ls_wR_factor_gt 0.1092
_refine_ls_wR_factor_ref 0.1236
_reflns_number_gt 3296
_reflns_number_total 4550
_reflns_threshold_expression >2sigma(I)
_cod_data_source_file ic302184h_si_002_5.cif
_cod_data_source_block Complex2
_cod_original_sg_symbol_H-M 'P 1 21/n 1 '
_cod_database_code 4334435

loop_
_symmetry_equiv_pos_as_xyz
'x, y, z'
'-x+1/2, y+1/2, -z+1/2'
'-x, -y, -z'
'x-1/2, -y-1/2, z-1/2'

loop_
_atom_site_label
_atom_site_type_symbol
_atom_site_fract_x
_atom_site_fract_y
_atom_site_fract_z
_atom_site_U_iso_or_equiv
_atom_site_adp_type
_atom_site_occupancy
_atom_site_symmetry_multiplicity
_atom_site_calc_flag
_atom_site_refinement_flags
Ag1 Ag -0.00445(7) 0.24115(4) 0.31412(4) 0.0574(3) Uani 1 1 d .
Ag2 Ag 0.09899(7) 0.36999(4) 0.28449(4) 0.0554(3) Uani 1 1 d .
P3 P 0.4241(3) 0.26640(15) 0.44653(14) 0.0635(9) Uani 1 1 d .
P4 P 0.0507(3) 0.3612(2) 0.65660(17) 0.0867(12) Uani 1 1 d .
C2 C -0.1696(9) 0.3783(6) 0.2579(6) 0.055(3) Uani 1 1 d .
C5 C -0.1291(9) 0.2790(6) 0.1850(5) 0.051(3) Uani 1 1 d .
C3 C -0.1095(9) 0.3831(5) 0.2066(6) 0.059(3) Uani 1 1 d .
H3 H -0.0851 0.4207 0.1953 0.071 Uiso 1 1 calc R
C1 C -0.2168(8) 0.3231(6) 0.2714(5) 0.052(3) Uani 1 1 d .
C4 C -0.2005(9) 0.2752(5) 0.2319(6) 0.056(3) Uani 1 1 d .
H4 H -0.2387 0.2393 0.2371 0.067 Uiso 1 1 calc R
C6 C -0.0847(9) 0.3340(6) 0.1716(5) 0.056(3) Uani 1 1 d .
C7 C -0.1020(10) 0.2208(5) 0.1536(5) 0.065(3) Uani 1 1 d .
H7A H -0.1597 0.1911 0.1601 0.077 Uiso 1 1 calc R
H7B H -0.1050 0.2273 0.1090 0.077 Uiso 1 1 calc R
C8 C -0.0032(10) 0.3422(5) 0.1237(5) 0.071(3) Uani 1 1 d .
H8A H -0.0273 0.3165 0.0881 0.085 Uiso 1 1 calc R
H8B H -0.0077 0.3834 0.1091 0.085 Uiso 1 1 calc R
N3 N 0.2794(9) 0.3199(4) 0.2037(5) 0.056(2) Uani 1 1 d .
N1 N 0.0131(8) 0.1977(4) 0.1786(5) 0.057(2) Uani 1 1 d .
N4 N 0.1665(9) 0.1740(4) 0.2383(4) 0.056(2) Uani 1 1 d .
N2 N 0.1170(8) 0.3283(4) 0.1478(5) 0.054(2) Uani 1 1 d .
C15 C 0.0219(11) 0.4075(4) 0.3579(5) 0.051(3) Uani 1 1 d .
C16 C -0.0879(11) 0.2730(5) 0.3876(6) 0.055(3) Uani 1 1 d .
C14 C 0.1699(11) 0.3369(4) 0.2067(5) 0.049(3) Uani 1 1 d .
C13 C 0.0651(11) 0.2014(5) 0.2388(5) 0.051(3) Uani 1 1 d .
C22 C 0.0566(10) 0.2461(5) 0.4770(5) 0.065(3) Uani 1 1 d .
H22A H 0.0898 0.2729 0.5098 0.078 Uiso 1 1 calc R
H22B H 0.1076 0.2453 0.4449 0.078 Uiso 1 1 calc R
C21 C 0.1813(10) 0.3983(5) 0.4455(5) 0.058(3) Uani 1 1 d .
H21A H 0.2209 0.3800 0.4135 0.070 Uiso 1 1 calc R
H21B H 0.1787 0.3692 0.4786 0.070 Uiso 1 1 calc R
C19 C -0.2250(12) 0.3075(5) 0.4424(8) 0.073(4) Uani 1 1 d .
H19 H -0.2944 0.3233 0.4513 0.087 Uiso 1 1 calc R
C9 C 0.0813(14) 0.1680(5) 0.1427(6) 0.077(4) Uani 1 1 d .
H9 H 0.0644 0.1595 0.1003 0.092 Uiso 1 1 calc R
C18 C -0.0139(13) 0.4352(5) 0.4539(6) 0.066(3) Uani 1 1 d .
H18 H -0.0033 0.4424 0.4967 0.080 Uiso 1 1 calc R
C23 C -0.2761(10) 0.3109(6) 0.3273(6) 0.075(4) Uani 1 1 d .
H23A H -0.3216 0.3457 0.3355 0.091 Uiso 1 1 calc R
H23B H -0.3282 0.2774 0.3183 0.091 Uiso 1 1 calc R
C10 C 0.1933(14) 0.3077(6) 0.1086(6) 0.079(4) Uani 1 1 d .
H10 H 0.1771 0.2987 0.0663 0.095 Uiso 1 1 calc R
C12 C 0.1775(12) 0.1534(5) 0.1797(7) 0.075(4) Uani 1 1 d .
H12 H 0.2403 0.1329 0.1678 0.090 Uiso 1 1 calc R
C17 C -0.1085(11) 0.4449(5) 0.4150(7) 0.067(3) Uani 1 1 d .
H17 H -0.1769 0.4606 0.4255 0.080 Uiso 1 1 calc R
C11 C 0.2952(13) 0.3035(6) 0.1442(7) 0.080(4) Uani 1 1 d .
H11 H 0.3642 0.2916 0.1309 0.096 Uiso 1 1 calc R
C20 C -0.1373(13) 0.2907(6) 0.4845(6) 0.071(4) Uani 1 1 d .
H20 H -0.1329 0.2928 0.5278 0.086 Uiso 1 1 calc R
N6 N -0.1951(9) 0.2972(4) 0.3838(5) 0.060(3) Uani 1 1 d .
N8 N 0.0653(8) 0.4124(4) 0.4189(5) 0.050(2) Uani 1 1 d .
N5 N -0.0543(8) 0.2697(4) 0.4500(5) 0.057(2) Uani 1 1 d .
N7 N -0.0882(9) 0.4278(4) 0.3560(5) 0.057(2) Uani 1 1 d .
C24 C 0.2485(10) 0.4517(6) 0.4713(6) 0.059(3) Uani 1 1 d .
C25 C 0.2365(12) 0.5074(7) 0.4424(6) 0.084(4) Uani 1 1 d .
H25 H 0.1840 0.5118 0.4065 0.101 Uiso 1 1 calc R
C27 C 0.3871(16) 0.4946(13) 0.5486(10) 0.148(9) Uani 1 1 d .
H27 H 0.4375 0.4905 0.5854 0.178 Uiso 1 1 calc R
C26 C 0.3237(12) 0.4459(7) 0.5252(7) 0.094(5) Uani 1 1 d .
H26 H 0.3318 0.4092 0.5457 0.113 Uiso 1 1 calc R
F6 F 0.3080(5) 0.2751(3) 0.4013(3) 0.095(2) Uani 1 1 d .
F3 F 0.5365(6) 0.2586(5) 0.4930(4) 0.152(4) Uani 1 1 d .
F5 F 0.3863(9) 0.2042(4) 0.4636(6) 0.189(5) Uani 1 1 d .
F2 F 0.4833(8) 0.2431(5) 0.3932(4) 0.167(4) Uani 1 1 d .
F1 F 0.4562(9) 0.3293(4) 0.4294(5) 0.180(5) Uani 1 1 d .
F4 F 0.3602(8) 0.2906(5) 0.5002(3) 0.160(4) Uani 1 1 d .
C30 C 0.3735(10) 0.3227(5) 0.2557(6) 0.070(3) Uani 1 1 d .
H30A H 0.4323 0.2937 0.2489 0.084 Uiso 1 1 calc R
H30B H 0.3443 0.3126 0.2945 0.084 Uiso 1 1 calc R
C29 C 0.4250(11) 0.3846(6) 0.2605(6) 0.061(3) Uani 1 1 d .
C32 C 0.5478(13) 0.4596(11) 0.2251(8) 0.105(5) Uani 1 1 d .
H32 H 0.6021 0.4707 0.1995 0.126 Uiso 1 1 calc R
C31 C 0.5051(13) 0.4014(8) 0.2234(6) 0.084(4) Uani 1 1 d .
H31 H 0.5316 0.3736 0.1964 0.101 Uiso 1 1 calc R
C28 C 0.3898(11) 0.4259(9) 0.3015(7) 0.085(4) Uani 1 1 d .
H28 H 0.3377 0.4143 0.3283 0.102 Uiso 1 1 calc R
C37 C 0.2523(10) 0.1047(5) 0.3208(6) 0.055(3) Uani 1 1 d .
C33 C 0.0501(12) 0.1841(5) 0.5037(5) 0.059(3) Uani 1 1 d .
C39 C 0.3097(11) 0.0584(7) 0.2968(6) 0.079(4) Uani 1 1 d .
H39 H 0.3506 0.0651 0.2632 0.095 Uiso 1 1 calc R
C38 C 0.2522(9) 0.1666(5) 0.2920(5) 0.064(3) Uani 1 1 d .
H38A H 0.2389 0.1960 0.3233 0.077 Uiso 1 1 calc R
H38B H 0.3275 0.1743 0.2796 0.077 Uiso 1 1 calc R
C40 C 0.1937(11) 0.0930(7) 0.3698(7) 0.089(4) Uani 1 1 d .
H40 H 0.1548 0.1239 0.3870 0.107 Uiso 1 1 calc R
C35 C -0.0443(12) 0.1479(6) 0.4916(6) 0.084(4) Uani 1 1 d .
H35 H -0.1095 0.1619 0.4666 0.100 Uiso 1 1 calc R
C36 C -0.0431(13) 0.0905(7) 0.5163(7) 0.097(4) Uani 1 1 d .
H36 H -0.1073 0.0660 0.5075 0.117 Uiso 1 1 calc R
C34 C 0.1431(12) 0.1626(7) 0.5408(7) 0.093(4) Uani 1 1 d .
H34 H 0.2075 0.1869 0.5499 0.112 Uiso 1 1 calc R
F7 F 0.0916(13) 0.3033(6) 0.6309(7) 0.256(8) Uani 1 1 d .
F8 F 0.1704(9) 0.3717(7) 0.6853(6) 0.231(7) Uani 1 1 d .
C46 C 0.5088(17) 0.5005(8) 0.2652(10) 0.113(5) Uani 1 1 d .
H46 H 0.5360 0.5397 0.2665 0.136 Uiso 1 1 calc R
C41 C 0.3070(15) 0.0021(8) 0.3223(9) 0.106(5) Uani 1 1 d .
H41 H 0.3474 -0.0289 0.3062 0.127 Uiso 1 1 calc R
C47 C 0.4294(16) 0.4832(10) 0.3036(8) 0.111(5) Uani 1 1 d .
H47 H 0.4029 0.5106 0.3308 0.133 Uiso 1 1 calc R
C45 C 0.1444(14) 0.1057(8) 0.5653(7) 0.110(5) Uani 1 1 d .
H45 H 0.2097 0.0917 0.5901 0.132 Uiso 1 1 calc R
C44 C 0.0506(17) 0.0697(6) 0.5532(7) 0.101(5) Uani 1 1 d .
H44 H 0.0509 0.0314 0.5700 0.121 Uiso 1 1 calc R
C42 C 0.2467(18) -0.0092(8) 0.3704(10) 0.115(6) Uani 1 1 d .
H42 H 0.2439 -0.0477 0.3867 0.138 Uiso 1 1 calc R
C43 C 0.1908(16) 0.0363(10) 0.3945(8) 0.126(6) Uani 1 1 d .
H43 H 0.1500 0.0293 0.4280 0.151 Uiso 1 1 calc R
C48 C 0.300(2) 0.5566(8) 0.4654(10) 0.128(7) Uani 1 1 d .
H48 H 0.2918 0.5937 0.4456 0.153 Uiso 1 1 calc R
C49 C 0.3772(17) 0.5488(11) 0.5189(14) 0.141(11) Uani 1 1 d .
H49 H 0.4228 0.5807 0.5348 0.169 Uiso 1 1 calc R
F9 F -0.0698(9) 0.3450(8) 0.6287(6) 0.249(7) Uani 1 1 d .
F10 F 0.0150(13) 0.4178(6) 0.6835(7) 0.253(7) Uani 1 1 d .
F12 F 0.0661(14) 0.3869(8) 0.5961(6) 0.272(8) Uani 1 1 d .
F11 F 0.0288(15) 0.3327(8) 0.7160(6) 0.268(8) Uani 1 1 d .
C50 C -0.1722(9) 0.4330(5) 0.2995(6) 0.075(4) Uani 1 1 d .
H50A H -0.1552 0.4685 0.2764 0.090 Uiso 1 1 calc R
H50B H -0.2487 0.4376 0.3115 0.090 Uiso 1 1 calc R
O19 O 0.6724(16) 0.0925(7) 0.3905(9) 0.235(9) Uani 1 1 d D
C88 C 0.7200(15) 0.0471(9) 0.3493(8) 0.212(15) Uani 1 1 d D
C92 C 0.592(2) 0.0475(15) 0.4088(13) 0.37(3) Uani 1 1 d D
C91 C 0.793(2) 0.0979(9) 0.3313(9) 0.217(12) Uani 1 1 d D
C90 C 0.558(3) 0.0731(12) 0.4688(13) 0.249(13) Uani 1 1 d D

loop_
_atom_site_aniso_label
_atom_site_aniso_U_11
_atom_site_aniso_U_22
_atom_site_aniso_U_33
_atom_site_aniso_U_23
_atom_site_aniso_U_13
_atom_site_aniso_U_12
Ag1 0.0579(6) 0.0652(6) 0.0487(6) -0.0014(5) 0.0048(4) 0.0039(5)
Ag2 0.0563(6) 0.0638(6) 0.0457(5) -0.0034(4) 0.0051(4) 0.0047(5)
P3 0.072(2) 0.067(3) 0.050(2) 0.0088(18) 0.003(2) -0.0066(19)
P4 0.073(3) 0.120(4) 0.068(3) 0.001(3) 0.009(2) 0.016(2)
C2 0.043(7) 0.057(10) 0.058(9) -0.007(8) -0.018(7) 0.004(7)
C5 0.049(8) 0.062(10) 0.039(8) -0.009(7) -0.009(6) 0.003(7)
C3 0.056(8) 0.057(9) 0.056(8) 0.008(8) -0.018(7) 0.003(7)
C1 0.034(7) 0.070(10) 0.049(8) -0.004(8) -0.009(6) 0.002(7)
C4 0.050(8) 0.059(9) 0.054(8) -0.005(7) -0.012(7) -0.006(6)
C6 0.054(8) 0.057(9) 0.051(8) 0.003(8) -0.011(7) 0.002(7)
C7 0.081(10) 0.076(9) 0.034(7) -0.006(7) -0.005(7) -0.002(7)
C8 0.078(10) 0.088(10) 0.044(8) 0.005(7) -0.002(8) -0.004(7)
N3 0.060(8) 0.063(6) 0.046(7) 0.006(5) 0.005(6) 0.001(5)
N1 0.054(7) 0.064(7) 0.054(7) -0.007(6) 0.005(7) 0.007(5)
N4 0.064(8) 0.056(6) 0.047(7) -0.003(5) 0.000(6) 0.015(5)
N2 0.055(7) 0.059(6) 0.045(7) -0.003(5) -0.004(7) -0.008(5)
C15 0.061(9) 0.045(7) 0.044(9) -0.004(6) -0.006(7) -0.005(6)
C16 0.053(9) 0.050(8) 0.060(10) 0.008(6) 0.005(7) 0.000(6)
C14 0.042(8) 0.051(7) 0.053(9) 0.003(6) 0.001(7) -0.001(6)
C13 0.056(8) 0.049(8) 0.046(9) 0.008(6) -0.004(7) -0.004(7)
C22 0.072(9) 0.067(9) 0.053(7) 0.005(7) 0.002(7) -0.016(7)
C21 0.065(9) 0.050(8) 0.057(8) -0.002(6) 0.000(7) -0.004(7)
C19 0.075(10) 0.063(9) 0.082(11) -0.005(8) 0.021(10) 0.002(7)
C9 0.107(11) 0.073(9) 0.049(8) -0.008(7) 0.008(10) 0.020(8)
C18 0.057(9) 0.084(10) 0.060(9) -0.019(7) 0.012(9) -0.009(7)
C23 0.062(8) 0.102(10) 0.061(9) -0.001(7) 0.006(8) 0.000(7)
C10 0.091(11) 0.093(10) 0.057(9) -0.019(8) 0.023(10) 0.001(9)
C12 0.089(11) 0.078(9) 0.060(10) -0.006(8) 0.012(9) 0.026(8)
C17 0.062(10) 0.061(8) 0.082(10) -0.024(8) 0.026(9) 0.002(7)
C11 0.079(11) 0.090(10) 0.076(11) -0.021(8) 0.025(10) -0.002(8)
C20 0.084(10) 0.084(10) 0.051(9) -0.013(8) 0.031(10) -0.007(8)
N6 0.067(8) 0.071(7) 0.046(7) -0.006(5) 0.019(6) 0.000(6)
N8 0.045(7) 0.046(6) 0.058(7) -0.007(5) 0.009(7) -0.002(5)
N5 0.066(7) 0.056(6) 0.047(7) 0.012(5) 0.002(7) -0.003(5)
N7 0.049(7) 0.056(6) 0.065(8) -0.014(5) 0.001(6) 0.004(5)
C24 0.051(8) 0.069(10) 0.060(9) -0.005(8) 0.018(7) 0.006(7)
C25 0.117(12) 0.078(11) 0.063(9) -0.014(9) 0.034(8) -0.026(10)
C27 0.078(13) 0.18(2) 0.17(2) -0.11(2) -0.026(12) 0.035(16)
C26 0.070(9) 0.112(13) 0.093(12) -0.043(10) -0.018(9) 0.023(10)
F6 0.080(5) 0.134(6) 0.067(4) -0.009(4) -0.013(4) 0.005(4)
F3 0.082(6) 0.262(11) 0.099(6) 0.052(7) -0.034(5) 0.004(6)
F5 0.172(9) 0.104(8) 0.286(14) 0.081(8) 0.017(9) -0.017(7)
F2 0.139(7) 0.274(13) 0.091(6) -0.014(7) 0.024(6) 0.100(8)
F1 0.194(10) 0.110(8) 0.215(11) 0.052(7) -0.048(8) -0.074(7)
F4 0.172(8) 0.250(12) 0.053(5) -0.015(6) -0.005(5) 0.089(8)
C30 0.070(9) 0.070(10) 0.071(9) 0.013(7) 0.012(8) 0.018(8)
C29 0.041(8) 0.086(12) 0.054(8) 0.010(9) -0.001(7) 0.009(8)
C32 0.090(12) 0.136(17) 0.086(12) 0.017(12) -0.001(9) -0.017(13)
C31 0.069(10) 0.102(14) 0.077(10) -0.004(9) -0.006(9) -0.011(9)
C28 0.083(10) 0.097(12) 0.075(11) -0.014(10) 0.006(8) -0.005(10)
C37 0.058(8) 0.055(10) 0.049(8) -0.009(7) -0.002(7) -0.001(7)
C33 0.063(9) 0.064(9) 0.046(8) 0.002(7) -0.002(7) -0.019(9)
C39 0.102(11) 0.072(11) 0.064(9) 0.004(9) 0.011(8) 0.019(9)
C38 0.059(8) 0.058(9) 0.073(9) -0.003(7) -0.003(7) 0.001(6)
C40 0.094(11) 0.090(13) 0.087(11) -0.002(9) 0.025(9) -0.002(9)
C35 0.095(12) 0.062(10) 0.092(10) 0.018(9) 0.004(8) -0.003(9)
C36 0.101(13) 0.080(13) 0.108(12) 0.015(10) 0.002(10) -0.025(9)
C34 0.085(11) 0.078(12) 0.109(11) 0.030(9) -0.016(10) -0.017(9)
F7 0.290(16) 0.231(14) 0.231(14) -0.110(12) -0.036(12) 0.139(13)
F8 0.097(8) 0.364(19) 0.220(12) -0.109(13) -0.025(8) 0.018(10)
C46 0.110(15) 0.100(14) 0.118(15) -0.004(13) -0.030(12) -0.029(12)
C41 0.146(15) 0.069(14) 0.095(13) -0.001(10) -0.013(11) 0.033(10)
C47 0.103(14) 0.127(19) 0.098(13) -0.029(12) -0.011(11) -0.005(12)
C45 0.098(13) 0.083(12) 0.137(14) 0.022(11) -0.034(10) -0.014(10)
C44 0.139(15) 0.073(11) 0.084(11) 0.024(9) -0.006(10) -0.008(12)
C42 0.155(17) 0.052(12) 0.124(16) 0.031(12) -0.032(13) 0.003(12)
C43 0.158(17) 0.097(14) 0.128(15) 0.051(14) 0.036(12) -0.018(13)
C48 0.157(18) 0.089(13) 0.157(18) -0.052(14) 0.097(15) -0.054(15)
C49 0.066(13) 0.15(2) 0.22(3) -0.13(2) 0.067(16) -0.049(15)
F9 0.095(8) 0.42(2) 0.220(13) -0.087(14) -0.012(8) -0.036(10)
F10 0.306(18) 0.185(12) 0.265(16) -0.069(12) 0.022(13) 0.111(12)
F12 0.306(18) 0.37(2) 0.151(11) 0.129(13) 0.051(11) -0.031(15)
F11 0.36(2) 0.32(2) 0.133(10) 0.061(11) 0.062(11) -0.079(16)
C50 0.056(8) 0.078(10) 0.084(10) -0.014(8) -0.011(8) 0.015(7)
O19 0.169(15) 0.239(18) 0.29(2) -0.139(17) 0.017(14) 0.000(13)
C88 0.070(12) 0.48(5) 0.091(14) 0.06(2) 0.023(10) 0.067(19)
C92 0.105(19) 0.81(9) 0.20(3) 0.00(4) 0.032(19) -0.09(3)
C91 0.32(4) 0.20(2) 0.115(18) -0.052(17) -0.010(19) 0.08(2)
C90 0.32(4) 0.22(3) 0.22(3) 0.01(2) 0.07(3) 0.01(2)

loop_
_atom_type_symbol
_atom_type_description
_atom_type_scat_dispersion_real
_atom_type_scat_dispersion_imag
_atom_type_scat_source
C C 0.0033 0.0016 'International Tables Vol C Tables 4.2.6.8 and 6.1.1.4'
H H 0.0000 0.0000 'International Tables Vol C Tables 4.2.6.8 and 6.1.1.4'
N N 0.0061 0.0033 'International Tables Vol C Tables 4.2.6.8 and 6.1.1.4'
F F 0.0171 0.0103 'International Tables Vol C Tables 4.2.6.8 and 6.1.1.4'
P P 0.1023 0.0942 'International Tables Vol C Tables 4.2.6.8 and 6.1.1.4'
Ag Ag -0.8971 1.1015 'International Tables Vol C Tables 4.2.6.8 and 6.1.1.4'
O O 0.0106 0.0060 'International Tables Vol C Tables 4.2.6.8 and 6.1.1.4'

loop_
_geom_angle_atom_site_label_1
_geom_angle_atom_site_label_2
_geom_angle_atom_site_label_3
_geom_angle
C16 Ag1 C13 173.5(4)
C16 Ag1 Ag2 94.1(3)
C13 Ag1 Ag2 91.7(3)
C15 Ag2 C14 176.0(5)
C15 Ag2 Ag1 89.8(3)
C14 Ag2 Ag1 92.4(3)
F1 P3 F2 88.9(7)
F1 P3 F5 177.5(6)
F2 P3 F5 92.7(7)
F1 P3 F4 91.1(7)
F2 P3 F4 178.5(5)
F5 P3 F4 87.3(6)
F1 P3 F3 92.5(5)
F2 P3 F3 91.1(5)
F5 P3 F3 89.5(6)
F4 P3 F3 90.4(5)
F1 P3 F6 87.6(5)
F2 P3 F6 90.9(4)
F5 P3 F6 90.4(5)
F4 P3 F6 87.6(4)
F3 P3 F6 178.1(5)
F12 P4 F10 95.1(10)
F12 P4 F11 176.3(10)
F10 P4 F11 86.4(9)
F12 P4 F8 95.3(9)
F10 P4 F8 90.0(8)
F11 P4 F8 88.0(8)
F12 P4 F7 85.8(9)
F10 P4 F7 177.7(8)
F11 P4 F7 92.8(10)
F8 P4 F7 87.8(8)
F12 P4 F9 87.4(8)
F10 P4 F9 93.6(8)
F11 P4 F9 89.1(9)
F8 P4 F9 175.3(10)
F7 P4 F9 88.5(8)
C3 C2 C1 119.1(10)
C3 C2 C50 117.5(12)
C1 C2 C50 123.2(12)
C4 C5 C6 119.0(10)
C4 C5 C7 116.8(12)
C6 C5 C7 124.2(12)
C6 C3 C2 122.6(11)
C2 C1 C4 117.4(10)
C2 C1 C23 124.5(12)
C4 C1 C23 117.9(12)
C5 C4 C1 122.5(11)
C3 C6 C5 118.6(11)
C3 C6 C8 118.4(12)
C5 C6 C8 122.9(12)
N1 C7 C5 111.7(8)
N2 C8 C6 113.2(9)
C14 N3 C11 111.4(9)
C14 N3 C30 125.3(10)
C11 N3 C30 123.2(12)
C9 N1 C13 110.5(9)
C9 N1 C7 122.6(11)
C13 N1 C7 126.9(10)
C13 N4 C12 110.6(9)
C13 N4 C38 125.0(10)
C12 N4 C38 124.4(11)
C14 N2 C10 111.4(9)
C14 N2 C8 127.2(10)
C10 N2 C8 121.2(11)
N8 C15 N7 103.8(9)
N8 C15 Ag2 128.5(9)
N7 C15 Ag2 127.5(9)
N5 C16 N6 103.3(9)
N5 C16 Ag1 129.0(10)
N6 C16 Ag1 127.4(9)
N3 C14 N2 103.8(9)
N3 C14 Ag2 127.9(9)
N2 C14 Ag2 128.3(9)
N4 C13 N1 104.6(9)
N4 C13 Ag1 129.2(9)
N1 C13 Ag1 126.2(9)
N5 C22 C33 113.5(9)
N8 C21 C24 113.5(9)
C20 C19 N6 108.3(11)
C12 C9 N1 107.0(11)
C17 C18 N8 106.6(10)
N6 C23 C1 112.9(9)
C11 C10 N2 105.8(11)
C9 C12 N4 107.3(11)
C18 C17 N7 108.1(10)
C10 C11 N3 107.5(11)
C19 C20 N5 105.4(11)
C16 N6 C19 110.7(10)
C16 N6 C23 128.5(10)
C19 N6 C23 120.8(11)
C15 N8 C18 111.7(9)
C15 N8 C21 125.9(10)
C18 N8 C21 122.3(11)
C16 N5 C20 112.4(10)
C16 N5 C22 123.3(11)
C20 N5 C22 124.4(11)
C15 N7 C17 109.8(9)
C15 N7 C50 125.6(10)
C17 N7 C50 124.6(11)
C25 C24 C26 118.9(12)
C25 C24 C21 121.7(12)
C26 C24 C21 119.4(13)
C24 C25 C48 121.9(15)
C49 C27 C26 121(2)
C24 C26 C27 119.7(16)
N3 C30 C29 110.2(9)
C28 C29 C31 118.7(13)
C28 C29 C30 120.5(14)
C31 C29 C30 120.8(14)
C46 C32 C31 119.3(16)
C29 C31 C32 120.9(14)
C29 C28 C47 121.4(14)
C40 C37 C39 118.1(12)
C40 C37 C38 121.5(13)
C39 C37 C38 120.4(13)
C34 C33 C35 118.4(12)
C34 C33 C22 118.4(12)
C35 C33 C22 123.2(12)
C37 C39 C41 120.0(13)
N4 C38 C37 113.5(9)
C37 C40 C43 121.3(14)
C36 C35 C33 120.1(12)
C44 C36 C35 120.7(13)
C33 C34 C45 121.5(13)
C32 C46 C47 119.7(17)
C42 C41 C39 121.3(15)
C46 C47 C28 119.9(16)
C44 C45 C34 120.1(14)
C45 C44 C36 119.2(14)
C41 C42 C43 119.0(16)
C42 C43 C40 120.4(16)
C25 C48 C49 118(2)
C27 C49 C48 121(2)
N7 C50 C2 111.4(9)
C92 O19 C88 89.8(16)
C91 C88 O19 84.9(16)
C91 C88 C92 129.2(16)
O19 C88 C92 44.4(10)
O19 C92 C90 103(2)
O19 C92 C88 45.8(8)
C90 C92 C88 144(2)

loop_
_geom_bond_atom_site_label_1
_geom_bond_atom_site_label_2
_geom_bond_distance
Ag1 C16 2.091(11)
Ag1 C13 2.103(11)
Ag1 Ag2 3.2153(15)
Ag2 C15 2.094(11)
Ag2 C14 2.098(11)
P3 F1 1.511(9)
P3 F2 1.509(8)
P3 F5 1.516(9)
P3 F4 1.554(8)
P3 F3 1.560(7)
P3 F6 1.582(7)
P4 F12 1.456(11)
P4 F10 1.474(12)
P4 F11 1.483(12)
P4 F8 1.478(10)
P4 F7 1.507(11)
P4 F9 1.507(10)
C2 C3 1.390(14)
C2 C1 1.396(14)
C2 C50 1.516(14)
C5 C4 1.396(14)
C5 C6 1.378(14)
C5 C7 1.517(14)
C3 C6 1.382(14)
C1 C4 1.395(14)
C1 C23 1.491(14)
C6 C8 1.505(14)
C7 N1 1.480(13)
C8 N2 1.471(13)
N3 C14 1.349(12)
N3 C11 1.369(13)
N3 C30 1.470(13)
N1 C9 1.355(13)
N1 C13 1.366(12)
N4 C13 1.338(12)
N4 C12 1.367(13)
N4 C38 1.442(12)
N2 C14 1.355(12)
N2 C10 1.386(13)
C15 N8 1.353(12)
C15 N7 1.364(12)
C16 N5 1.355(12)
C16 N6 1.361(12)
C22 N5 1.453(13)
C22 C33 1.505(14)
C21 N8 1.441(12)
C21 C24 1.497(14)
C19 C20 1.334(15)
C19 N6 1.373(13)
C9 C12 1.336(14)
C18 C17 1.320(14)
C18 N8 1.366(12)
C23 N6 1.479(13)
C10 C11 1.338(15)
C17 N7 1.377(13)
C20 N5 1.379(13)
N7 C50 1.470(13)
C24 C25 1.389(16)
C24 C26 1.372(16)
C25 C48 1.385(19)
C27 C49 1.37(3)
C27 C26 1.38(2)
C30 C29 1.506(15)
C29 C28 1.376(16)
C29 C31 1.362(16)
C32 C46 1.37(2)
C32 C31 1.389(18)
C28 C47 1.359(19)
C37 C40 1.358(15)
C37 C39 1.370(15)
C37 C38 1.513(14)
C33 C34 1.354(15)
C33 C35 1.368(14)
C39 C41 1.374(18)
C40 C43 1.374(18)
C35 C36 1.387(16)
C36 C44 1.353(17)
C34 C45 1.375(17)
C46 C47 1.377(19)
C41 C42 1.35(2)
C45 C44 1.359(17)
C42 C43 1.35(2)
C48 C49 1.38(3)
O19 C92 1.464(19)
O19 C88 1.501(2)
C88 C91 1.501(2)
C88 C92 2.09(3)
C92 C90 1.513(19)
